data_2212646
loop_
_publ_author_name
'Xian-Ming Zheng'
'Wei-Xiao Hu'
'Feng Xu'

_publ_section_title <i>N</i>-(3-Chlorophenyl)-2-cyano-3-(4-hydroxy-3-methoxy-2-nitrophenyl)prop-2-enamide
_journal_coeditor_code NC2026
_journal_issue 3
_journal_name_full 'Acta Crystallographica Section E'
_journal_page_first o1317
_journal_page_last o1318
_journal_paper_doi 10.1107/S1600536807006873
_journal_volume 63
_journal_year 2007
_chemical_formula_iupac 'C17 H12 Cl N3 O5'
_chemical_formula_moiety 'C17 H12 Cl N3 O5'
_chemical_formula_sum 'C17 H12 Cl N3 O5'
_chemical_formula_weight 373.75
_chemical_name_systematic N-(3-Chlorophenyl)-2-cyano-3-(4-hydroxy-3-methoxy-2-nitrophenyl)prop-2-enamide
_space_group_IT_number 2
_symmetry_cell_setting triclinic
_symmetry_space_group_name_Hall '-P 1'
_symmetry_space_group_name_H-M 'P -1'
_atom_sites_solution_hydrogens geom
_atom_sites_solution_primary direct
_atom_sites_solution_secondary difmap
_audit_creation_method SHELXL-97
_cell_angle_alpha 99.040(5)
_cell_angle_beta 108.302(5)
_cell_angle_gamma 102.979(5)
_cell_formula_units_Z 2
_cell_length_a 8.166(3)
_cell_length_b 10.320(4)
_cell_length_c 10.696(4)
_cell_measurement_reflns_used 869
_cell_measurement_temperature 293(2)
_cell_measurement_theta_max 27.108
_cell_measurement_theta_min 2.553
_cell_volume 808.3(5)
_computing_cell_refinement 'SAINT (Bruker, 2000)'
_computing_data_collection 'SMART (Bruker, 2000)'
_computing_data_reduction SAINT
_computing_molecular_graphics 'SHELXTL (Bruker, 2000)'
_computing_publication_material SHELXTL
_computing_structure_refinement 'SHELXL97 (Sheldrick, 1997)'
_computing_structure_solution 'SHELXS97 (Sheldrick, 1997)'
_diffrn_ambient_temperature 293(2)
_diffrn_measured_fraction_theta_full 0.980
_diffrn_measured_fraction_theta_max 0.980
_diffrn_measurement_device_type 'Bruker SMART APEX CCD area-detector'
_diffrn_measurement_method '\f and \w'
_diffrn_radiation_monochromator graphite
_diffrn_radiation_source 'fine-focus sealed tube'
_diffrn_radiation_type MoK\a
_diffrn_radiation_wavelength 0.71073
_diffrn_reflns_av_R_equivalents 0.0647
_diffrn_reflns_av_sigmaI/netI 0.0568
_diffrn_reflns_limit_h_max 7
_diffrn_reflns_limit_h_min -9
_diffrn_reflns_limit_k_max 12
_diffrn_reflns_limit_k_min -11
_diffrn_reflns_limit_l_max 12
_diffrn_reflns_limit_l_min -12
_diffrn_reflns_number 3460
_diffrn_reflns_theta_full 25.20
_diffrn_reflns_theta_max 25.20
_diffrn_reflns_theta_min 2.07
_diffrn_standards_decay_% 0
_diffrn_standards_interval_time 0
_diffrn_standards_number 0
_exptl_absorpt_coefficient_mu 0.273
_exptl_absorpt_correction_T_max 0.9865
_exptl_absorpt_correction_T_min 0.9435
_exptl_absorpt_correction_type multi-scan
_exptl_absorpt_process_details '(SADABS; Sheldrick, 1996)'
_exptl_crystal_colour colorless
_exptl_crystal_density_diffrn 1.536
_exptl_crystal_density_method 'not measured'
_exptl_crystal_description prism
_exptl_crystal_F_000 384
_exptl_crystal_size_max 0.20
_exptl_crystal_size_mid 0.20
_exptl_crystal_size_min 0.05
_refine_diff_density_max 1.001
_refine_diff_density_min -0.661
_refine_ls_extinction_method none
_refine_ls_goodness_of_fit_ref 1.007
_refine_ls_hydrogen_treatment mixed
_refine_ls_matrix_type full
_refine_ls_number_parameters 241
_refine_ls_number_reflns 2860
_refine_ls_number_restraints 1
_refine_ls_restrained_S_all 1.007
_refine_ls_R_factor_all 0.1050
_refine_ls_R_factor_gt 0.0912
_refine_ls_shift/su_max 0.000
_refine_ls_shift/su_mean 0.000
_refine_ls_structure_factor_coef Fsqd
_refine_ls_weighting_details 'calc w=1/[\s^2^(Fo^2^)+(0.1983P)^2^] where P=(Fo^2^+2Fc^2^)/3'
_refine_ls_weighting_scheme calc
_refine_ls_wR_factor_gt 0.2412
_refine_ls_wR_factor_ref 0.2564
_reflns_number_gt 2144
_reflns_number_total 2860
_reflns_threshold_expression I>2\s(I)
_cod_data_source_file nc2026.cif
_cod_data_source_block I
_cod_original_sg_symbol_Hall '-P  1'
_cod_database_code 2212646
_cod_database_fobs_code 2212646

loop_
_symmetry_equiv_pos_as_xyz
'x, y, z'
'-x, -y, -z'

loop_
_atom_site_type_symbol
_atom_site_label
_atom_site_fract_x
_atom_site_fract_y
_atom_site_fract_z
_atom_site_U_iso_or_equiv
_atom_site_adp_type
_atom_site_calc_flag
_atom_site_refinement_flags
_atom_site_occupancy
Cl Cl1 1.38857(14) 0.72520(12) 0.31960(12) 0.0571(4) Uani d . 1
O O1 0.3910(4) 0.0712(4) -0.0856(3) 0.0562(8) Uani d . 1
O O2 0.2610(4) 0.1257(4) -0.2683(3) 0.0702(11) Uani d . 1
O O3 -0.0731(3) -0.0525(2) -0.2695(2) 0.0353(6) Uani d . 1
O O4 -0.3345(3) 0.0025(3) -0.1783(3) 0.0424(7) Uani d . 1
H H4 -0.3313 -0.0767 -0.1980 0.064 Uiso calc R 1
O O5 0.7391(4) 0.4719(4) 0.1424(3) 0.0669(10) Uani d . 1
N N1 0.2732(4) 0.1107(3) -0.1571(3) 0.0360(7) Uani d . 1
N N2 0.3567(4) 0.3937(4) 0.3906(3) 0.0490(9) Uani d . 1
N N3 0.7680(4) 0.5577(3) 0.3594(3) 0.0356(7) Uani d D 1
H H3X 0.714(5) 0.559(4) 0.419(3) 0.044(11) Uiso d D 1
C C1 0.1955(4) 0.2535(4) 0.0107(3) 0.0335(8) Uani d . 1
C C2 0.1392(4) 0.1434(4) -0.1019(3) 0.0296(8) Uani d . 1
C C3 -0.0346(4) 0.0590(3) -0.1657(3) 0.0305(8) Uani d . 1
C C4 -0.1646(4) 0.0874(4) -0.1155(3) 0.0328(8) Uani d . 1
C C5 -0.1159(5) 0.1985(4) -0.0078(3) 0.0401(9) Uani d . 1
H H5 -0.2033 0.2184 0.0240 0.048 Uiso calc R 1
C C6 0.0600(5) 0.2809(4) 0.0540(4) 0.0409(9) Uani d . 1
H H6 0.0886 0.3561 0.1259 0.049 Uiso calc R 1
C C7 0.3839(5) 0.3369(4) 0.0700(4) 0.0374(9) Uani d . 1
H H7 0.4446 0.3434 0.0097 0.045 Uiso calc R 1
C C8 0.4805(4) 0.4047(4) 0.1978(3) 0.0351(8) Uani d . 1
C C9 0.6769(5) 0.4818(4) 0.2320(4) 0.0397(9) Uani d . 1
C C10 0.4107(5) 0.3998(4) 0.3043(4) 0.0361(8) Uani d . 1
C C11 0.9536(4) 0.6313(3) 0.4180(4) 0.0335(8) Uani d . 1
C C12 1.0662(5) 0.6393(3) 0.3433(4) 0.0369(9) Uani d . 1
H H12 1.0224 0.5969 0.2511 0.044 Uiso calc R 1
C C13 1.2468(5) 0.7132(4) 0.4119(4) 0.0384(9) Uani d . 1
C C14 1.3159(5) 0.7764(4) 0.5462(4) 0.0475(10) Uani d . 1
H H14 1.4377 0.8242 0.5887 0.057 Uiso calc R 1
C C15 1.2025(5) 0.7683(4) 0.6185(4) 0.0449(10) Uani d . 1
H H15 1.2474 0.8123 0.7104 0.054 Uiso calc R 1
C C16 1.0219(5) 0.6948(4) 0.5547(4) 0.0390(9) Uani d . 1
H H16 0.9463 0.6883 0.6044 0.047 Uiso calc R 1
C C17 -0.1747(5) -0.0397(4) -0.4005(4) 0.0418(9) Uani d . 1
H H17A -0.2777 -0.0116 -0.3963 0.063 Uiso calc R 1
H H17B -0.2144 -0.1265 -0.4653 0.063 Uiso calc R 1
H H17C -0.1004 0.0277 -0.4277 0.063 Uiso calc R 1

loop_
_atom_site_aniso_label
_atom_site_aniso_U_11
_atom_site_aniso_U_22
_atom_site_aniso_U_33
_atom_site_aniso_U_12
_atom_site_aniso_U_13
_atom_site_aniso_U_23
Cl1 0.0384(6) 0.0730(8) 0.0783(8) 0.0183(5) 0.0397(5) 0.0283(6)
O1 0.0452(17) 0.092(2) 0.0577(17) 0.0461(16) 0.0356(14) 0.0194(16)
O2 0.054(2) 0.134(3) 0.0513(18) 0.041(2) 0.0441(15) 0.0319(19)
O3 0.0368(13) 0.0363(13) 0.0360(13) 0.0145(10) 0.0200(10) -0.0018(10)
O4 0.0283(13) 0.0475(16) 0.0507(15) 0.0067(11) 0.0236(11) -0.0031(12)
O5 0.0365(17) 0.103(3) 0.0462(17) -0.0071(15) 0.0278(14) -0.0106(16)
N1 0.0278(15) 0.0471(18) 0.0384(16) 0.0129(13) 0.0220(12) 0.0014(13)
N2 0.0357(17) 0.066(2) 0.0438(18) 0.0039(15) 0.0271(15) -0.0007(15)
N3 0.0283(16) 0.0371(16) 0.0431(17) 0.0091(12) 0.0213(13) -0.0022(13)
C1 0.0246(17) 0.045(2) 0.0335(17) 0.0099(14) 0.0178(14) 0.0010(15)
C2 0.0255(16) 0.0414(19) 0.0307(16) 0.0138(13) 0.0207(13) 0.0057(14)
C3 0.0287(17) 0.0368(19) 0.0321(17) 0.0126(14) 0.0189(14) 0.0049(14)
C4 0.0237(16) 0.046(2) 0.0348(17) 0.0133(14) 0.0189(14) 0.0053(15)
C5 0.0276(18) 0.064(2) 0.0346(18) 0.0185(16) 0.0214(15) -0.0002(16)
C6 0.0341(19) 0.050(2) 0.0384(19) 0.0176(16) 0.0184(16) -0.0084(16)
C7 0.0302(19) 0.045(2) 0.0410(19) 0.0109(15) 0.0231(15) 0.0012(16)
C8 0.0252(17) 0.042(2) 0.0403(19) 0.0082(14) 0.0201(15) 0.0005(15)
C9 0.0292(19) 0.051(2) 0.043(2) 0.0084(16) 0.0242(16) 0.0022(16)
C10 0.0231(16) 0.041(2) 0.0386(19) 0.0031(13) 0.0144(15) -0.0034(15)
C11 0.0273(17) 0.0264(17) 0.049(2) 0.0093(13) 0.0196(15) 0.0021(15)
C12 0.0329(19) 0.0345(19) 0.050(2) 0.0099(14) 0.0258(16) 0.0063(16)
C13 0.0296(18) 0.0315(19) 0.064(2) 0.0109(14) 0.0276(17) 0.0131(17)
C14 0.0300(19) 0.042(2) 0.067(3) 0.0105(16) 0.0161(19) 0.0078(19)
C15 0.037(2) 0.044(2) 0.047(2) 0.0094(16) 0.0139(17) -0.0041(17)
C16 0.0341(19) 0.039(2) 0.046(2) 0.0135(15) 0.0227(16) -0.0018(16)
C17 0.038(2) 0.051(2) 0.0373(19) 0.0134(17) 0.0202(16) -0.0002(16)

loop_
_atom_type_symbol
_atom_type_description
_atom_type_scat_dispersion_real
_atom_type_scat_dispersion_imag
_atom_type_scat_source
C C 0.0033 0.0016 'International Tables Vol C Tables 4.2.6.8 and 6.1.1.4'
H H 0.0000 0.0000 'International Tables Vol C Tables 4.2.6.8 and 6.1.1.4'
N N 0.0061 0.0033 'International Tables Vol C Tables 4.2.6.8 and 6.1.1.4'
O O 0.0106 0.0060 'International Tables Vol C Tables 4.2.6.8 and 6.1.1.4'
Cl Cl 0.1484 0.1585 'International Tables Vol C Tables 4.2.6.8 and 6.1.1.4'

loop_
_geom_angle_atom_site_label_1
_geom_angle_atom_site_label_2
_geom_angle_atom_site_label_3
_geom_angle
C3 O3 C17 114.1(3)
C4 O4 H4 109.5
O2 N1 O1 124.2(3)
O2 N1 C2 118.3(3)
O1 N1 C2 117.5(3)
C9 N3 C11 127.3(3)
C9 N3 H3X 120(3)
C11 N3 H3X 113(3)
C2 C1 C6 115.6(3)
C2 C1 C7 120.1(3)
C6 C1 C7 124.2(3)
C3 C2 C1 124.8(3)
C3 C2 N1 116.2(3)
C1 C2 N1 119.0(3)
O3 C3 C2 120.0(3)
O3 C3 C4 122.4(3)
C2 C3 C4 117.5(3)
O4 C4 C5 123.6(3)
O4 C4 C3 116.9(3)
C5 C4 C3 119.5(3)
C4 C5 C6 121.4(3)
C4 C5 H5 119.3
C6 C5 H5 119.3
C5 C6 C1 121.1(3)
C5 C6 H6 119.5
C1 C6 H6 119.5
C8 C7 C1 129.0(3)
C8 C7 H7 115.5
C1 C7 H7 115.5
C7 C8 C10 122.6(3)
C7 C8 C9 117.8(3)
C10 C8 C9 119.4(3)
O5 C9 N3 124.9(3)
O5 C9 C8 118.3(3)
N3 C9 C8 116.7(3)
N2 C10 C8 178.4(4)
C16 C11 C12 120.2(3)
C16 C11 N3 117.3(3)
C12 C11 N3 122.5(3)
C13 C12 C11 117.5(3)
C13 C12 H12 121.3
C11 C12 H12 121.3
C14 C13 C12 123.1(4)
C14 C13 Cl1 119.0(3)
C12 C13 Cl1 117.9(3)
C13 C14 C15 118.8(3)
C13 C14 H14 120.6
C15 C14 H14 120.6
C14 C15 C16 120.2(4)
C14 C15 H15 119.9
C16 C15 H15 119.9
C11 C16 C15 120.3(4)
C11 C16 H16 119.9
C15 C16 H16 119.9
O3 C17 H17A 109.5
O3 C17 H17B 109.5
H17A C17 H17B 109.5
O3 C17 H17C 109.5
H17A C17 H17C 109.5
H17B C17 H17C 109.5

loop_
_geom_bond_atom_site_label_1
_geom_bond_atom_site_label_2
_geom_bond_distance
Cl1 C13 1.738(4)
O1 N1 1.220(4)
O2 N1 1.200(4)
O3 C3 1.368(4)
O3 C17 1.431(4)
O4 C4 1.352(4)
O4 H4 0.8200
O5 C9 1.219(5)
N1 C2 1.473(4)
N2 C10 1.145(5)
N3 C9 1.338(5)
N3 C11 1.415(4)
N3 H3X 0.88(4)
C1 C2 1.392(5)
C1 C6 1.394(5)
C1 C7 1.460(5)
C2 C3 1.374(5)
C3 C4 1.397(5)
C4 C5 1.376(5)
C5 C6 1.378(5)
C5 H5 0.9300
C6 H6 0.9300
C7 C8 1.324(5)
C7 H7 0.9300
C8 C10 1.428(5)
C8 C9 1.518(5)
C11 C16 1.379(5)
C11 C12 1.393(5)
C12 C13 1.390(5)
C12 H12 0.9300
C13 C14 1.356(6)
C14 C15 1.378(6)
C14 H14 0.9300
C15 C16 1.386(5)
C15 H15 0.9300
C16 H16 0.9300
C17 H17A 0.9599
C17 H17B 0.9599
C17 H17C 0.9599

loop_
_geom_torsion_atom_site_label_1
_geom_torsion_atom_site_label_2
_geom_torsion_atom_site_label_3
_geom_torsion_atom_site_label_4
_geom_torsion
C6 C1 C2 C3 -3.5(5)
C7 C1 C2 C3 -179.7(3)
C6 C1 C2 N1 177.9(3)
C7 C1 C2 N1 1.7(5)
O2 N1 C2 C3 67.6(5)
O1 N1 C2 C3 -113.1(4)
O2 N1 C2 C1 -113.6(4)
O1 N1 C2 C1 65.6(5)
C17 O3 C3 C2 -109.5(3)
C17 O3 C3 C4 74.3(4)
C1 C2 C3 O3 -175.2(3)
N1 C2 C3 O3 3.5(5)
C1 C2 C3 C4 1.3(5)
N1 C2 C3 C4 179.9(3)
O3 C3 C4 O4 -2.8(5)
C2 C3 C4 O4 -179.2(3)
O3 C3 C4 C5 177.7(3)
C2 C3 C4 C5 1.3(5)
O4 C4 C5 C6 179.1(3)
C3 C4 C5 C6 -1.5(6)
C4 C5 C6 C1 -0.9(6)
C2 C1 C6 C5 3.2(5)
C7 C1 C6 C5 179.3(3)
C2 C1 C7 C8 -150.1(4)
C6 C1 C7 C8 34.0(6)
C1 C7 C8 C10 3.2(6)
C1 C7 C8 C9 178.9(4)
C11 N3 C9 O5 -5.4(7)
C11 N3 C9 C8 175.6(3)
C7 C8 C9 O5 -3.9(6)
C10 C8 C9 O5 171.8(4)
C7 C8 C9 N3 175.2(3)
C10 C8 C9 N3 -9.1(5)
C9 N3 C11 C16 -175.4(4)
C9 N3 C11 C12 3.8(6)
C16 C11 C12 C13 -0.2(5)
N3 C11 C12 C13 -179.3(3)
C11 C12 C13 C14 0.1(5)
C11 C12 C13 Cl1 -179.5(3)
C12 C13 C14 C15 -0.6(6)
Cl1 C13 C14 C15 179.1(3)
C13 C14 C15 C16 1.1(6)
C12 C11 C16 C15 0.7(5)
N3 C11 C16 C15 179.9(3)
C14 C15 C16 C11 -1.2(6)
